data_1515402
loop_
_publ_author_name
'Wu, Guanglu'
'Thomas, Joice'
'Smet, Mario'
'Wang, Zhiqiang'
'Zhang, Xi'

_publ_section_title
;
 Controlling the self-assembly of cationic bolaamphiphiles: hydrotropic
 counteranions determine aggregated structures
;
_journal_issue 8
_journal_name_full 'Chemical Science'
_journal_page_first 3267
_journal_paper_doi 10.1039/c4sc00860j
_journal_volume 5
_journal_year 2014
_chemical_formula_moiety 'C38 H44 N4 O2 S2, 2(C7 H7 O3 S)'
_chemical_formula_sum 'C52 H58 N4 O8 S4'
_chemical_formula_weight 995.26
_chemical_name_systematic
; 
 ? 
;
_space_group_IT_number 2
_symmetry_cell_setting triclinic
_symmetry_space_group_name_Hall '-P 1'
_symmetry_space_group_name_H-M 'P -1'
_atom_sites_solution_hydrogens geom
_atom_sites_solution_primary direct
_atom_sites_solution_secondary difmap
_audit_creation_method SHELXL-97
_cell_angle_alpha 84.533(6)
_cell_angle_beta 83.630(7)
_cell_angle_gamma 88.365(9)
_cell_formula_units_Z 2
_cell_length_a 9.371(2)
_cell_length_b 9.447(2)
_cell_length_c 27.755(7)
_cell_measurement_reflns_used 7666
_cell_measurement_temperature 153(2)
_cell_measurement_theta_max 29.2
_cell_measurement_theta_min 2.2
_cell_volume 2430.4(10)
_computing_cell_refinement 'CrystalClear (Rigaku Inc., 2008)'
_computing_data_collection 'CrystalClear (Rigaku Inc., 2008)'
_computing_data_reduction 'CrystalClear (Rigaku Inc., 2008)'
_computing_molecular_graphics 'SHELXTL (Bruker, 1997)'
_computing_publication_material 'SHELXTL (Bruker, 1997)'
_computing_structure_refinement 'SHELXL-97 (Sheldrick, 1997)'
_computing_structure_solution 'SHELXS-97 (Sheldrick, 1990)'
_diffrn_ambient_temperature 153(2)
_diffrn_detector_area_resol_mean 28.5714
_diffrn_measured_fraction_theta_full 0.998
_diffrn_measured_fraction_theta_max 0.998
_diffrn_measurement_device_type Saturn724+
_diffrn_measurement_method dtprofit.ref
_diffrn_radiation_monochromator graphite
_diffrn_radiation_source 'Rotating Anode'
_diffrn_radiation_type MoK\a
_diffrn_radiation_wavelength 0.71073
_diffrn_reflns_av_R_equivalents 0.1268
_diffrn_reflns_av_sigmaI/netI 0.1287
_diffrn_reflns_limit_h_max 11
_diffrn_reflns_limit_h_min -11
_diffrn_reflns_limit_k_max 11
_diffrn_reflns_limit_k_min -11
_diffrn_reflns_limit_l_max 33
_diffrn_reflns_limit_l_min -33
_diffrn_reflns_number 24761
_diffrn_reflns_theta_full 25.05
_diffrn_reflns_theta_max 25.05
_diffrn_reflns_theta_min 2.19
_diffrn_standards_decay_% 0
_diffrn_standards_number 0
_exptl_absorpt_coefficient_mu 0.255
_exptl_absorpt_correction_T_max 1.000
_exptl_absorpt_correction_T_min 0.596
_exptl_absorpt_correction_type multi-scan
_exptl_absorpt_process_details 'CrystalClear (Rigaku Inc., 2008)'
_exptl_crystal_colour red
_exptl_crystal_density_diffrn 1.360
_exptl_crystal_density_meas ?
_exptl_crystal_density_method 'not measured'
_exptl_crystal_description needle
_exptl_crystal_F_000 1052
_exptl_crystal_size_max 0.53
_exptl_crystal_size_mid 0.09
_exptl_crystal_size_min 0.05
_refine_diff_density_max 0.508
_refine_diff_density_min -0.511
_refine_diff_density_rms 0.104
_refine_ls_extinction_method none
_refine_ls_goodness_of_fit_ref 1.152
_refine_ls_hydrogen_treatment constr
_refine_ls_matrix_type full
_refine_ls_number_parameters 615
_refine_ls_number_reflns 8586
_refine_ls_number_restraints 0
_refine_ls_restrained_S_all 1.152
_refine_ls_R_factor_all 0.1244
_refine_ls_R_factor_gt 0.0952
_refine_ls_shift/su_max 0.001
_refine_ls_shift/su_mean 0.000
_refine_ls_structure_factor_coef Fsqd
_refine_ls_weighting_details 'calc w=1/[\s^2^(Fo^2^)+(0.0010P)^2^+4.0000P] where P=(Fo^2^+2Fc^2^)/3'
_refine_ls_weighting_scheme calc
_refine_ls_wR_factor_gt 0.1939
_refine_ls_wR_factor_ref 0.2138
_reflns_number_gt 5461
_reflns_number_total 8586
_reflns_threshold_expression I>2sigma(I)
_cod_data_source_file c4sc00860j2.cif
_cod_data_source_block bo2583
_cod_depositor_comments
;
The following automatic conversions were performed:

'_symmetry_cell_setting' value 'Triclinic' changed to 'triclinic'
according to
/usr/data/users/saulius/crontab/automatic-downloads/rss-feeds/RSC/lib/dictionaries/cif_core.dic
dictionary named 'cif_core.dic' version 2.4.2 from 2011-04-26.

Automatic conversion script
Id: cif_fix_values 2281 2013-09-26 08:29:07Z andrius 

 Adding full bibliography for 1515402.cif.

The following automatic conversions were performed:

'_exptl_crystal_density_meas' value 'none' was changed to '?' - the
value is perceived as not measured.

Automatic conversion script
Id: cif_fix_values 3008 2015-01-20 13:52:24Z robertas 
;
_cod_original_sg_symbol_H-M P-1
_cod_database_code 1515402

loop_
_symmetry_equiv_pos_as_xyz
'x, y, z'
'-x, -y, -z'

loop_
_atom_site_label
_atom_site_type_symbol
_atom_site_fract_x
_atom_site_fract_y
_atom_site_fract_z
_atom_site_U_iso_or_equiv
_atom_site_adp_type
_atom_site_occupancy
_atom_site_symmetry_multiplicity
_atom_site_calc_flag
_atom_site_refinement_flags
S1 S 0.43914(13) 0.26347(14) 0.40459(5) 0.0497(4) Uani 1 1 d .
S2 S 1.02371(14) 0.62757(16) 0.60473(5) 0.0513(4) Uani 1 1 d .
S3 S 0.54433(13) -0.01673(17) 0.11568(5) 0.0525(4) Uani 1 1 d .
S4 S 0.03934(13) 0.44790(17) 0.11487(5) 0.0528(4) Uani 1 1 d .
O1 O 0.7091(3) 0.7372(4) 0.45512(12) 0.0451(8) Uani 1 1 d .
O2 O 0.7791(3) 0.1498(4) 0.54646(12) 0.0481(9) Uani 1 1 d .
O3 O 0.4242(4) -0.1119(5) 0.13044(13) 0.0706(12) Uani 1 1 d .
O4 O 0.5049(5) 0.1182(5) 0.08960(14) 0.0799(13) Uani 1 1 d .
O5 O 0.6665(3) -0.0894(4) 0.09033(13) 0.0602(10) Uani 1 1 d .
O6 O 0.1603(3) 0.5293(4) 0.09017(13) 0.0596(10) Uani 1 1 d .
O7 O 0.0027(5) 0.3341(5) 0.08789(14) 0.0780(13) Uani 1 1 d .
O8 O -0.0819(3) 0.5397(5) 0.12991(13) 0.0671(12) Uani 1 1 d .
N1 N 0.6193(4) 0.5177(4) 0.44336(13) 0.0377(9) Uani 1 1 d .
N2 N 0.5410(4) 0.5601(5) 0.08366(14) 0.0475(10) Uani 1 1 d .
N3 N 0.8645(4) 0.3701(4) 0.55954(13) 0.0385(9) Uani 1 1 d .
N4 N 0.9512(4) 0.1038(5) 0.91501(14) 0.0441(10) Uani 1 1 d .
C1 C 0.4350(5) 0.0856(5) 0.40644(19) 0.0496(13) Uani 1 1 d .
H1 H 0.3736 0.0372 0.3899 0.059 Uiso 1 1 calc R
C2 C 0.5319(6) 0.0196(6) 0.43502(19) 0.0516(13) Uani 1 1 d .
H2 H 0.5444 -0.0786 0.4397 0.062 Uiso 1 1 calc R
C3 C 0.6095(5) 0.1153(5) 0.45623(19) 0.0481(12) Uani 1 1 d .
H3 H 0.6792 0.0875 0.4768 0.058 Uiso 1 1 calc R
C4 C 0.5732(5) 0.2566(5) 0.44383(17) 0.0403(11) Uani 1 1 d .
C5 C 0.6327(4) 0.3750(5) 0.46162(16) 0.0377(10) Uani 1 1 d .
C6 C 0.7228(5) 0.3752(5) 0.49920(16) 0.0392(11) Uani 1 1 d .
C7 C 0.7630(5) 0.5132(5) 0.50316(16) 0.0384(10) Uani 1 1 d .
C8 C 0.7011(4) 0.6097(5) 0.46730(16) 0.0373(10) Uani 1 1 d .
C9 C 0.5436(5) 0.5758(5) 0.40215(16) 0.0414(11) Uani 1 1 d .
H9A H 0.5269 0.6769 0.4043 0.050 Uiso 1 1 calc R
H9B H 0.4507 0.5314 0.4046 0.050 Uiso 1 1 calc R
C10 C 0.6238(5) 0.5539(6) 0.35282(16) 0.0442(12) Uani 1 1 d .
H10A H 0.6667 0.4591 0.3539 0.053 Uiso 1 1 calc R
H10B H 0.7007 0.6217 0.3458 0.053 Uiso 1 1 calc R
C11 C 0.5265(5) 0.5717(6) 0.31193(16) 0.0443(12) Uani 1 1 d .
H11A H 0.4535 0.4995 0.3181 0.053 Uiso 1 1 calc R
H11B H 0.4782 0.6637 0.3126 0.053 Uiso 1 1 calc R
C12 C 0.6042(5) 0.5607(6) 0.26145(17) 0.0455(12) Uani 1 1 d .
H12A H 0.6710 0.4804 0.2627 0.055 Uiso 1 1 calc R
H12B H 0.6596 0.6460 0.2519 0.055 Uiso 1 1 calc R
C13 C 0.5034(5) 0.5425(6) 0.22280(17) 0.0490(13) Uani 1 1 d .
H13A H 0.4623 0.4486 0.2288 0.059 Uiso 1 1 calc R
H13B H 0.4252 0.6117 0.2260 0.059 Uiso 1 1 calc R
C14 C 0.5766(5) 0.5604(6) 0.17155(17) 0.0481(12) Uani 1 1 d .
H14A H 0.6639 0.5025 0.1696 0.058 Uiso 1 1 calc R
H14B H 0.6036 0.6589 0.1636 0.058 Uiso 1 1 calc R
C15 C 0.4816(5) 0.5182(7) 0.13425(17) 0.0552(14) Uani 1 1 d .
H15A H 0.4696 0.4160 0.1384 0.066 Uiso 1 1 calc R
H15B H 0.3874 0.5625 0.1403 0.066 Uiso 1 1 calc R
C16 C 0.6712(5) 0.5034(6) 0.06598(19) 0.0515(13) Uani 1 1 d .
H16 H 0.7199 0.4380 0.0857 0.062 Uiso 1 1 calc R
C17 C 0.7276(5) 0.5426(6) 0.02040(18) 0.0531(14) Uani 1 1 d .
H17 H 0.8151 0.5030 0.0087 0.064 Uiso 1 1 calc R
C18 C 0.6587(6) 0.6406(6) -0.00958(19) 0.0528(13) Uani 1 1 d .
H18 H 0.6986 0.6679 -0.0412 0.063 Uiso 1 1 calc R
C19 C 0.5276(5) 0.6970(6) 0.00899(18) 0.0491(12) Uani 1 1 d .
H19 H 0.4774 0.7618 -0.0105 0.059 Uiso 1 1 calc R
C20 C 0.4731(5) 0.6575(6) 0.05547(18) 0.0498(13) Uani 1 1 d .
H20 H 0.3873 0.6986 0.0681 0.060 Uiso 1 1 calc R
C21 C 1.0475(5) 0.8061(6) 0.59575(19) 0.0533(14) Uani 1 1 d .
H21 H 1.1013 0.8556 0.6146 0.064 Uiso 1 1 calc R
C22 C 0.9804(5) 0.8686(6) 0.55859(18) 0.0510(13) Uani 1 1 d .
H22 H 0.9814 0.9659 0.5495 0.061 Uiso 1 1 calc R
C23 C 0.9083(5) 0.7703(5) 0.53486(18) 0.0439(12) Uani 1 1 d .
H23 H 0.8587 0.7956 0.5080 0.053 Uiso 1 1 calc R
C24 C 0.9200(4) 0.6314(5) 0.55612(16) 0.0386(11) Uani 1 1 d .
C25 C 0.8544(4) 0.5117(5) 0.54060(17) 0.0390(11) Uani 1 1 d .
C26 C 0.7850(5) 0.2790(5) 0.53465(17) 0.0407(11) Uani 1 1 d .
C27 C 0.9490(5) 0.3067(6) 0.59727(16) 0.0432(12) Uani 1 1 d .
H27A H 1.0342 0.3628 0.5972 0.052 Uiso 1 1 calc R
H27B H 0.9801 0.2119 0.5896 0.052 Uiso 1 1 calc R
C28 C 0.8675(5) 0.2972(6) 0.64810(16) 0.0443(12) Uani 1 1 d .
H28A H 0.7827 0.2403 0.6485 0.053 Uiso 1 1 calc R
H28B H 0.8361 0.3918 0.6560 0.053 Uiso 1 1 calc R
C29 C 0.9604(5) 0.2309(6) 0.68672(17) 0.0519(14) Uani 1 1 d .
H29A H 0.9894 0.1356 0.6789 0.062 Uiso 1 1 calc R
H29B H 1.0468 0.2862 0.6850 0.062 Uiso 1 1 calc R
C30 C 0.8877(5) 0.2224(6) 0.73843(17) 0.0460(12) Uani 1 1 d .
H30A H 0.8580 0.3175 0.7463 0.055 Uiso 1 1 calc R
H30B H 0.8020 0.1661 0.7404 0.055 Uiso 1 1 calc R
C31 C 0.9826(5) 0.1578(6) 0.77582(17) 0.0507(13) Uani 1 1 d .
H31A H 1.0732 0.2072 0.7713 0.061 Uiso 1 1 calc R
H31B H 1.0030 0.0591 0.7703 0.061 Uiso 1 1 calc R
C32 C 0.9162(5) 0.1649(6) 0.82815(17) 0.0470(12) Uani 1 1 d .
H32A H 0.9045 0.2637 0.8349 0.056 Uiso 1 1 calc R
H32B H 0.8218 0.1232 0.8321 0.056 Uiso 1 1 calc R
C33 C 1.0079(5) 0.0872(6) 0.86439(17) 0.0528(14) Uani 1 1 d .
H33A H 1.0127 -0.0132 0.8594 0.063 Uiso 1 1 calc R
H33B H 1.1047 0.1233 0.8585 0.063 Uiso 1 1 calc R
C34 C 0.8282(5) 0.0355(6) 0.93437(18) 0.0488(13) Uani 1 1 d .
H34 H 0.7816 -0.0204 0.9154 0.059 Uiso 1 1 calc R
C35 C 0.7736(5) 0.0488(6) 0.98129(19) 0.0530(13) Uani 1 1 d .
H35 H 0.6914 0.0000 0.9945 0.064 Uiso 1 1 calc R
C36 C 0.8399(5) 0.1345(6) 1.00931(19) 0.0507(13) Uani 1 1 d .
H36 H 0.8016 0.1463 1.0411 0.061 Uiso 1 1 calc R
C37 C 0.9645(5) 0.2026(6) 0.98933(19) 0.0511(13) Uani 1 1 d .
H37 H 1.0124 0.2591 1.0078 0.061 Uiso 1 1 calc R
C38 C 1.0158(5) 0.1861(6) 0.94255(18) 0.0478(12) Uani 1 1 d .
H38 H 1.0987 0.2334 0.9291 0.057 Uiso 1 1 calc R
C39 C 0.6029(5) 0.0288(6) 0.17080(18) 0.0459(12) Uani 1 1 d .
C40 C 0.6927(5) 0.1430(6) 0.1703(2) 0.0528(13) Uani 1 1 d .
H40 H 0.7214 0.1971 0.1413 0.063 Uiso 1 1 calc R
C41 C 0.7395(6) 0.1762(6) 0.2136(2) 0.0591(15) Uani 1 1 d .
H41 H 0.7982 0.2542 0.2131 0.071 Uiso 1 1 calc R
C42 C 0.7021(5) 0.0979(6) 0.2571(2) 0.0540(14) Uani 1 1 d .
C43 C 0.6130(6) -0.0165(6) 0.2569(2) 0.0556(14) Uani 1 1 d .
H43 H 0.5850 -0.0704 0.2861 0.067 Uiso 1 1 calc R
C44 C 0.5639(5) -0.0529(6) 0.21408(18) 0.0475(12) Uani 1 1 d .
H44 H 0.5056 -0.1312 0.2146 0.057 Uiso 1 1 calc R
C45 C 0.7552(6) 0.1340(7) 0.3038(2) 0.0720(18) Uani 1 1 d .
H45A H 0.8532 0.1635 0.2973 0.108 Uiso 1 1 calc R
H45B H 0.7493 0.0517 0.3270 0.108 Uiso 1 1 calc R
H45C H 0.6969 0.2097 0.3167 0.108 Uiso 1 1 calc R
C46 C 0.0993(5) 0.3677(6) 0.16961(18) 0.0461(12) Uani 1 1 d .
C47 C 0.1972(5) 0.2534(6) 0.1676(2) 0.0536(13) Uani 1 1 d .
H47 H 0.2303 0.2191 0.1380 0.064 Uiso 1 1 calc R
C48 C 0.2440(5) 0.1921(6) 0.2104(2) 0.0596(15) Uani 1 1 d .
H48 H 0.3079 0.1151 0.2089 0.071 Uiso 1 1 calc R
C49 C 0.2010(5) 0.2393(6) 0.25501(19) 0.0516(13) Uani 1 1 d .
C50 C 0.1027(5) 0.3541(6) 0.25623(18) 0.0519(13) Uani 1 1 d .
H50 H 0.0707 0.3890 0.2858 0.062 Uiso 1 1 calc R
C51 C 0.0530(5) 0.4158(6) 0.21409(18) 0.0470(12) Uani 1 1 d .
H51 H -0.0129 0.4911 0.2157 0.056 Uiso 1 1 calc R
C52 C 0.2554(6) 0.1732(7) 0.3007(2) 0.077(2) Uani 1 1 d .
H52A H 0.3585 0.1737 0.2970 0.116 Uiso 1 1 calc R
H52B H 0.2233 0.0769 0.3071 0.116 Uiso 1 1 calc R
H52C H 0.2194 0.2264 0.3274 0.116 Uiso 1 1 calc R

loop_
_atom_site_aniso_label
_atom_site_aniso_U_11
_atom_site_aniso_U_22
_atom_site_aniso_U_33
_atom_site_aniso_U_23
_atom_site_aniso_U_13
_atom_site_aniso_U_12
S1 0.0361(7) 0.0496(8) 0.0660(9) -0.0017(6) -0.0204(6) -0.0016(5)
S2 0.0410(7) 0.0652(9) 0.0508(8) -0.0079(6) -0.0166(6) 0.0003(6)
S3 0.0330(7) 0.0792(10) 0.0453(8) -0.0012(7) -0.0089(5) 0.0023(6)
S4 0.0343(7) 0.0795(11) 0.0459(8) -0.0069(7) -0.0084(6) -0.0026(6)
O1 0.0321(17) 0.045(2) 0.060(2) -0.0063(16) -0.0131(15) 0.0031(14)
O2 0.0353(18) 0.050(2) 0.059(2) 0.0043(17) -0.0122(16) -0.0057(15)
O3 0.0315(19) 0.124(4) 0.057(2) -0.006(2) -0.0052(17) -0.020(2)
O4 0.094(3) 0.086(3) 0.059(3) 0.009(2) -0.027(2) 0.026(3)
O5 0.0324(18) 0.095(3) 0.055(2) -0.019(2) -0.0045(16) 0.0069(18)
O6 0.0319(18) 0.083(3) 0.057(2) 0.0142(19) 0.0059(16) 0.0008(18)
O7 0.087(3) 0.095(3) 0.060(3) -0.022(2) -0.028(2) -0.012(3)
O8 0.0287(18) 0.112(4) 0.059(2) -0.005(2) -0.0059(17) 0.0178(19)
N1 0.0293(19) 0.044(2) 0.039(2) -0.0017(17) -0.0066(16) 0.0060(16)
N2 0.031(2) 0.069(3) 0.043(2) -0.005(2) -0.0073(18) -0.0034(19)
N3 0.031(2) 0.046(2) 0.038(2) 0.0009(17) -0.0077(16) 0.0016(17)
N4 0.031(2) 0.060(3) 0.042(2) -0.0015(19) -0.0120(17) 0.0057(18)
C1 0.040(3) 0.049(3) 0.061(3) -0.003(2) -0.016(2) -0.002(2)
C2 0.055(3) 0.042(3) 0.061(3) -0.008(2) -0.018(3) 0.004(2)
C3 0.038(3) 0.048(3) 0.061(3) -0.004(2) -0.018(2) -0.002(2)
C4 0.028(2) 0.045(3) 0.049(3) -0.002(2) -0.010(2) 0.001(2)
C5 0.029(2) 0.043(3) 0.041(3) -0.001(2) -0.0026(19) 0.0003(19)
C6 0.030(2) 0.047(3) 0.041(3) -0.002(2) -0.007(2) 0.000(2)
C7 0.030(2) 0.045(3) 0.040(3) -0.006(2) -0.0057(19) 0.005(2)
C8 0.028(2) 0.040(3) 0.044(3) -0.009(2) -0.0058(19) 0.0092(19)
C9 0.034(2) 0.049(3) 0.042(3) -0.002(2) -0.011(2) 0.006(2)
C10 0.032(2) 0.060(3) 0.041(3) -0.002(2) -0.010(2) 0.000(2)
C11 0.032(2) 0.059(3) 0.044(3) -0.001(2) -0.014(2) -0.001(2)
C12 0.035(3) 0.059(3) 0.044(3) -0.004(2) -0.011(2) -0.001(2)
C13 0.033(2) 0.071(4) 0.045(3) -0.006(2) -0.008(2) -0.006(2)
C14 0.031(2) 0.067(4) 0.048(3) -0.004(2) -0.011(2) -0.004(2)
C15 0.041(3) 0.084(4) 0.042(3) -0.003(3) -0.010(2) -0.013(3)
C16 0.033(3) 0.070(4) 0.052(3) 0.000(3) -0.011(2) 0.004(2)
C17 0.034(3) 0.080(4) 0.045(3) -0.006(3) -0.005(2) -0.002(3)
C18 0.049(3) 0.064(4) 0.046(3) -0.005(3) -0.005(2) -0.011(3)
C19 0.047(3) 0.053(3) 0.048(3) -0.001(2) -0.009(2) -0.004(2)
C20 0.030(2) 0.068(4) 0.052(3) -0.002(3) -0.011(2) 0.001(2)
C21 0.040(3) 0.070(4) 0.054(3) -0.019(3) -0.013(2) 0.000(3)
C22 0.045(3) 0.056(3) 0.053(3) -0.010(2) -0.010(2) 0.001(2)
C23 0.031(2) 0.054(3) 0.047(3) -0.006(2) -0.005(2) -0.001(2)
C24 0.028(2) 0.051(3) 0.037(3) -0.008(2) -0.0061(19) 0.002(2)
C25 0.025(2) 0.043(3) 0.047(3) -0.005(2) 0.002(2) 0.0027(19)
C26 0.028(2) 0.049(3) 0.044(3) -0.002(2) -0.005(2) 0.001(2)
C27 0.027(2) 0.058(3) 0.045(3) 0.001(2) -0.014(2) 0.010(2)
C28 0.029(2) 0.059(3) 0.044(3) 0.002(2) -0.011(2) 0.005(2)
C29 0.034(3) 0.076(4) 0.045(3) 0.007(3) -0.010(2) 0.005(2)
C30 0.033(2) 0.059(3) 0.046(3) 0.001(2) -0.008(2) -0.004(2)
C31 0.034(3) 0.073(4) 0.045(3) 0.001(3) -0.008(2) 0.004(2)
C32 0.030(2) 0.066(4) 0.046(3) 0.000(2) -0.013(2) -0.003(2)
C33 0.039(3) 0.078(4) 0.040(3) 0.006(3) -0.008(2) 0.005(3)
C34 0.035(3) 0.062(3) 0.050(3) -0.002(2) -0.011(2) 0.000(2)
C35 0.038(3) 0.068(4) 0.052(3) 0.003(3) -0.005(2) -0.004(2)
C36 0.047(3) 0.061(4) 0.044(3) -0.002(2) -0.008(2) 0.013(3)
C37 0.046(3) 0.058(3) 0.052(3) -0.007(3) -0.018(2) 0.007(2)
C38 0.035(3) 0.059(3) 0.050(3) -0.001(2) -0.013(2) -0.002(2)
C39 0.035(3) 0.056(3) 0.048(3) -0.007(2) -0.008(2) 0.007(2)
C40 0.044(3) 0.056(3) 0.057(3) -0.001(3) 0.000(2) 0.000(2)
C41 0.040(3) 0.063(4) 0.077(4) -0.020(3) -0.005(3) -0.003(3)
C42 0.036(3) 0.069(4) 0.059(3) -0.013(3) -0.012(2) 0.007(3)
C43 0.050(3) 0.067(4) 0.049(3) -0.002(3) -0.009(3) 0.008(3)
C44 0.031(2) 0.061(3) 0.051(3) -0.003(2) -0.007(2) 0.003(2)
C45 0.055(4) 0.099(5) 0.068(4) -0.028(4) -0.017(3) 0.003(3)
C46 0.028(2) 0.057(3) 0.053(3) -0.001(2) -0.006(2) -0.007(2)
C47 0.046(3) 0.059(4) 0.056(3) -0.010(3) -0.001(3) -0.005(3)
C48 0.040(3) 0.064(4) 0.073(4) -0.002(3) -0.004(3) 0.009(3)
C49 0.041(3) 0.064(4) 0.050(3) 0.001(3) -0.007(2) -0.008(2)
C50 0.048(3) 0.064(4) 0.043(3) -0.005(2) -0.005(2) -0.001(3)
C51 0.038(3) 0.055(3) 0.050(3) -0.007(2) -0.011(2) 0.002(2)
C52 0.061(4) 0.097(5) 0.075(4) 0.015(4) -0.024(3) -0.008(4)

loop_
_atom_type_symbol
_atom_type_description
_atom_type_scat_dispersion_real
_atom_type_scat_dispersion_imag
_atom_type_scat_source
C C 0.0033 0.0016 'International Tables Vol C Tables 4.2.6.8 and 6.1.1.4'
H H 0.0000 0.0000 'International Tables Vol C Tables 4.2.6.8 and 6.1.1.4'
N N 0.0061 0.0033 'International Tables Vol C Tables 4.2.6.8 and 6.1.1.4'
O O 0.0106 0.0060 'International Tables Vol C Tables 4.2.6.8 and 6.1.1.4'
S S 0.1246 0.1234 'International Tables Vol C Tables 4.2.6.8 and 6.1.1.4'

loop_
_geom_angle_atom_site_label_1
_geom_angle_atom_site_label_2
_geom_angle_atom_site_label_3
_geom_angle
C1 S1 C4 92.3(2)
C21 S2 C24 91.7(2)
O3 S3 O4 114.1(3)
O3 S3 O5 111.8(3)
O4 S3 O5 113.1(2)
O3 S3 C39 105.4(2)
O4 S3 C39 105.6(3)
O5 S3 C39 106.0(2)
O7 S4 O6 112.4(3)
O7 S4 O8 114.1(3)
O6 S4 O8 111.9(2)
O7 S4 C46 106.7(3)
O6 S4 C46 105.5(2)
O8 S4 C46 105.6(2)
C5 N1 C8 112.1(4)
C5 N1 C9 127.9(4)
C8 N1 C9 119.8(4)
C20 N2 C16 119.8(4)
C20 N2 C15 120.8(4)
C16 N2 C15 119.3(4)
C25 N3 C26 111.8(4)
C25 N3 C27 129.3(4)
C26 N3 C27 118.8(4)
C38 N4 C34 119.2(4)
C38 N4 C33 121.6(4)
C34 N4 C33 119.2(4)
C2 C1 S1 112.6(4)
C2 C1 H1 123.7
S1 C1 H1 123.7
C1 C2 C3 112.6(5)
C1 C2 H2 123.7
C3 C2 H2 123.7
C2 C3 C4 113.6(5)
C2 C3 H3 123.2
C4 C3 H3 123.2
C3 C4 C5 125.1(4)
C3 C4 S1 109.0(4)
C5 C4 S1 125.9(4)
N1 C5 C6 105.5(4)
N1 C5 C4 126.3(4)
C6 C5 C4 128.1(4)
C7 C6 C5 109.4(4)
C7 C6 C26 110.2(4)
C5 C6 C26 140.4(5)
C6 C7 C25 108.8(4)
C6 C7 C8 110.1(4)
C25 C7 C8 141.1(5)
O1 C8 N1 122.3(4)
O1 C8 C7 134.8(4)
N1 C8 C7 102.9(4)
N1 C9 C10 113.8(4)
N1 C9 H9A 108.8
C10 C9 H9A 108.8
N1 C9 H9B 108.8
C10 C9 H9B 108.8
H9A C9 H9B 107.7
C9 C10 C11 112.6(4)
C9 C10 H10A 109.1
C11 C10 H10A 109.1
C9 C10 H10B 109.1
C11 C10 H10B 109.1
H10A C10 H10B 107.8
C12 C11 C10 114.3(4)
C12 C11 H11A 108.7
C10 C11 H11A 108.7
C12 C11 H11B 108.7
C10 C11 H11B 108.7
H11A C11 H11B 107.6
C11 C12 C13 113.5(4)
C11 C12 H12A 108.9
C13 C12 H12A 108.9
C11 C12 H12B 108.9
C13 C12 H12B 108.9
H12A C12 H12B 107.7
C14 C13 C12 113.4(4)
C14 C13 H13A 108.9
C12 C13 H13A 108.9
C14 C13 H13B 108.9
C12 C13 H13B 108.9
H13A C13 H13B 107.7
C13 C14 C15 112.6(4)
C13 C14 H14A 109.1
C15 C14 H14A 109.1
C13 C14 H14B 109.1
C15 C14 H14B 109.1
H14A C14 H14B 107.8
N2 C15 C14 112.8(4)
N2 C15 H15A 109.0
C14 C15 H15A 109.0
N2 C15 H15B 109.0
C14 C15 H15B 109.0
H15A C15 H15B 107.8
C17 C16 N2 119.9(5)
C17 C16 H16 120.0
N2 C16 H16 120.0
C16 C17 C18 121.4(5)
C16 C17 H17 119.3
C18 C17 H17 119.3
C17 C18 C19 117.8(5)
C17 C18 H18 121.1
C19 C18 H18 121.1
C20 C19 C18 120.0(5)
C20 C19 H19 120.0
C18 C19 H19 120.0
N2 C20 C19 121.1(5)
N2 C20 H20 119.5
C19 C20 H20 119.5
C22 C21 S2 113.1(4)
C22 C21 H21 123.4
S2 C21 H21 123.4
C21 C22 C23 112.8(5)
C21 C22 H22 123.6
C23 C22 H22 123.6
C24 C23 C22 112.6(5)
C24 C23 H23 123.7
C22 C23 H23 123.7
C23 C24 C25 124.6(4)
C23 C24 S2 109.8(4)
C25 C24 S2 125.6(4)
N3 C25 C7 105.9(4)
N3 C25 C24 127.4(4)
C7 C25 C24 126.7(4)
O2 C26 N3 121.6(4)
O2 C26 C6 135.0(5)
N3 C26 C6 103.4(4)
N3 C27 C28 113.5(3)
N3 C27 H27A 108.9
C28 C27 H27A 108.9
N3 C27 H27B 108.9
C28 C27 H27B 108.9
H27A C27 H27B 107.7
C27 C28 C29 111.8(4)
C27 C28 H28A 109.3
C29 C28 H28A 109.3
C27 C28 H28B 109.3
C29 C28 H28B 109.3
H28A C28 H28B 107.9
C30 C29 C28 114.7(4)
C30 C29 H29A 108.6
C28 C29 H29A 108.6
C30 C29 H29B 108.6
C28 C29 H29B 108.6
H29A C29 H29B 107.6
C31 C30 C29 113.5(4)
C31 C30 H30A 108.9
C29 C30 H30A 108.9
C31 C30 H30B 108.9
C29 C30 H30B 108.9
H30A C30 H30B 107.7
C30 C31 C32 113.5(4)
C30 C31 H31A 108.9
C32 C31 H31A 108.9
C30 C31 H31B 108.9
C32 C31 H31B 108.9
H31A C31 H31B 107.7
C33 C32 C31 112.0(4)
C33 C32 H32A 109.2
C31 C32 H32A 109.2
C33 C32 H32B 109.2
C31 C32 H32B 109.2
H32A C32 H32B 107.9
N4 C33 C32 112.4(4)
N4 C33 H33A 109.1
C32 C33 H33A 109.1
N4 C33 H33B 109.1
C32 C33 H33B 109.1
H33A C33 H33B 107.9
C35 C34 N4 120.4(5)
C35 C34 H34 119.8
N4 C34 H34 119.8
C34 C35 C36 120.1(5)
C34 C35 H35 119.9
C36 C35 H35 119.9
C35 C36 C37 118.8(5)
C35 C36 H36 120.6
C37 C36 H36 120.6
C38 C37 C36 119.2(5)
C38 C37 H37 120.4
C36 C37 H37 120.4
N4 C38 C37 122.2(5)
N4 C38 H38 118.9
C37 C38 H38 118.9
C44 C39 C40 119.7(5)
C44 C39 S3 120.2(4)
C40 C39 S3 120.1(4)
C39 C40 C41 119.5(5)
C39 C40 H40 120.3
C41 C40 H40 120.3
C42 C41 C40 122.2(6)
C42 C41 H41 118.9
C40 C41 H41 118.9
C41 C42 C43 117.6(5)
C41 C42 C45 121.7(6)
C43 C42 C45 120.7(6)
C42 C43 C44 121.7(5)
C42 C43 H43 119.1
C44 C43 H43 119.1
C39 C44 C43 119.3(5)
C39 C44 H44 120.4
C43 C44 H44 120.4
C42 C45 H45A 109.5
C42 C45 H45B 109.5
H45A C45 H45B 109.5
C42 C45 H45C 109.5
H45A C45 H45C 109.5
H45B C45 H45C 109.5
C51 C46 C47 118.9(5)
C51 C46 S4 121.8(4)
C47 C46 S4 119.3(4)
C48 C47 C46 118.9(5)
C48 C47 H47 120.6
C46 C47 H47 120.6
C49 C48 C47 123.2(5)
C49 C48 H48 118.4
C47 C48 H48 118.4
C48 C49 C50 117.0(5)
C48 C49 C52 122.3(5)
C50 C49 C52 120.7(5)
C51 C50 C49 120.8(5)
C51 C50 H50 119.6
C49 C50 H50 119.6
C46 C51 C50 121.1(5)
C46 C51 H51 119.4
C50 C51 H51 119.4
C49 C52 H52A 109.5
C49 C52 H52B 109.5
H52A C52 H52B 109.5
C49 C52 H52C 109.5
H52A C52 H52C 109.5
H52B C52 H52C 109.5

loop_
_geom_bond_atom_site_label_1
_geom_bond_atom_site_label_2
_geom_bond_distance
S1 C1 1.677(5)
S1 C4 1.748(4)
S2 C21 1.699(6)
S2 C24 1.746(4)
S3 O3 1.459(4)
S3 O4 1.464(4)
S3 O5 1.464(3)
S3 C39 1.776(5)
S4 O7 1.437(4)
S4 O6 1.457(3)
S4 O8 1.458(4)
S4 C46 1.773(5)
O1 C8 1.222(5)
O2 C26 1.234(5)
N1 C5 1.401(6)
N1 C8 1.430(6)
N1 C9 1.467(5)
N2 C20 1.343(6)
N2 C16 1.377(6)
N2 C15 1.474(6)
N3 C25 1.395(6)
N3 C26 1.427(6)
N3 C27 1.455(5)
N4 C38 1.341(6)
N4 C34 1.369(6)
N4 C33 1.467(6)
C1 C2 1.370(6)
C1 H1 0.9300
C2 C3 1.388(7)
C2 H2 0.9300
C3 C4 1.388(6)
C3 H3 0.9300
C4 C5 1.417(6)
C5 C6 1.413(6)
C6 C7 1.385(6)
C6 C26 1.435(6)
C7 C25 1.417(6)
C7 C8 1.443(6)
C9 C10 1.516(6)
C9 H9A 0.9700
C9 H9B 0.9700
C10 C11 1.526(6)
C10 H10A 0.9700
C10 H10B 0.9700
C11 C12 1.517(6)
C11 H11A 0.9700
C11 H11B 0.9700
C12 C13 1.531(6)
C12 H12A 0.9700
C12 H12B 0.9700
C13 C14 1.506(6)
C13 H13A 0.9700
C13 H13B 0.9700
C14 C15 1.526(6)
C14 H14A 0.9700
C14 H14B 0.9700
C15 H15A 0.9700
C15 H15B 0.9700
C16 C17 1.338(7)
C16 H16 0.9300
C17 C18 1.380(7)
C17 H17 0.9300
C18 C19 1.390(7)
C18 H18 0.9300
C19 C20 1.355(7)
C19 H19 0.9300
C20 H20 0.9300
C21 C22 1.347(7)
C21 H21 0.9300
C22 C23 1.416(7)
C22 H22 0.9300
C23 C24 1.392(7)
C23 H23 0.9300
C24 C25 1.425(6)
C27 C28 1.524(6)
C27 H27A 0.9700
C27 H27B 0.9700
C28 C29 1.532(6)
C28 H28A 0.9700
C28 H28B 0.9700
C29 C30 1.515(6)
C29 H29A 0.9700
C29 H29B 0.9700
C30 C31 1.515(6)
C30 H30A 0.9700
C30 H30B 0.9700
C31 C32 1.522(6)
C31 H31A 0.9700
C31 H31B 0.9700
C32 C33 1.518(6)
C32 H32A 0.9700
C32 H32B 0.9700
C33 H33A 0.9700
C33 H33B 0.9700
C34 C35 1.361(7)
C34 H34 0.9300
C35 C36 1.379(7)
C35 H35 0.9300
C36 C37 1.385(7)
C36 H36 0.9300
C37 C38 1.355(7)
C37 H37 0.9300
C38 H38 0.9300
C39 C44 1.384(7)
C39 C40 1.385(7)
C40 C41 1.390(7)
C40 H40 0.9300
C41 C42 1.369(8)
C41 H41 0.9300
C42 C43 1.385(8)
C42 C45 1.510(7)
C43 C44 1.397(7)
C43 H43 0.9300
C44 H44 0.9300
C45 H45A 0.9600
C45 H45B 0.9600
C45 H45C 0.9600
C46 C51 1.377(7)
C46 C47 1.398(7)
C47 C48 1.381(7)
C47 H47 0.9300
C48 C49 1.370(7)
C48 H48 0.9300
C49 C50 1.403(7)
C49 C52 1.495(7)
C50 C51 1.378(7)
C50 H50 0.9300
C51 H51 0.9300
C52 H52A 0.9600
C52 H52B 0.9600
C52 H52C 0.9600
